data_1511168
loop_
_publ_author_name
'Chen, H.-Y.'
'Zhuang, H.-H.'
'Huang Jinshun'
'Lin, X.'
'Chi Lisheng'

_publ_section_title
;
 Synthesis and crystal structure of Gd3 (B Si O6) (Si O4)
;
_journal_name_full 'Jiegon Huaxue'
_journal_page_first 297
_journal_page_last 301
_journal_volume 17
_journal_year 1998
_chemical_formula_sum 'B Gd3 O10 Si2'
_chemical_name_systematic 'Gd3 (B Si O6) (Si O4)'
_space_group_IT_number 61
_symmetry_space_group_name_Hall '-P 2ac 2ab'
_symmetry_space_group_name_H-M 'P b c a'
_cell_angle_alpha 90
_cell_angle_beta 90
_cell_angle_gamma 90
_cell_formula_units_Z 8
_cell_length_a 9.63
_cell_length_b 6.959
_cell_length_c 22.792
_cell_volume 1527.410
_citation_journal_id_ASTM JHUADF
_cod_data_source_file boron0-1_273.cif
_cod_data_source_block B1Gd3O10Si2
_cod_original_cell_volume 1527.41
_cod_original_formula_sum 'B1 Gd3 O10 Si2'
_cod_database_code 1511168

loop_
_symmetry_equiv_pos_as_xyz
x,y,z
-x+1/2,-y,z+1/2
x+1/2,-y+1/2,-z
-x,y+1/2,-z+1/2
-x,-y,-z
x-1/2,y,-z-1/2
-x-1/2,y-1/2,z
x,-y-1/2,z-1/2

loop_
_atom_site_label
_atom_site_type_symbol
_atom_site_fract_x
_atom_site_fract_y
_atom_site_fract_z
_atom_site_occupancy
_atom_site_U_iso_or_equiv
O5 O-2 0.1259 0.418 0.4912 1 0.0
Gd2 Gd+3 0.733 0.90463 0.31819 1 0.0
O8 O-2 0.3868 0.036 0.3288 1 0.0
Gd1 Gd+3 0.13436 0.17652 0.33596 1 0.0
Gd3 Gd+3 0.49076 0.13504 0.428 1 0.0
O1 O-2 0.4016 0.128 0.2112 1 0.0
B1 B+3 0.2421 0.339 0.4716 1 0.0
O9 O-2 0.2609 0.254 0.4178 1 0.0
O4 O-2 0.1353 0.838 0.5066 1 0.0
O3 O-2 0.1062 0.201 0.2213 1 0.0
O2 O-2 0.2264 0.143 0.1096 1 0.0
Si1 Si+4 0.8777 0.1416 0.4219 1 0.0
O7 O-2 0.3441 0.374 0.2887 1 0.0
O6 O-2 -0.048 0.326 0.3929 1 0.0
Si2 Si+4 0.4384 0.1841 0.2789 1 0.0
O10 O-2 -0.0349 -0.041 0.3995 1 0.0
